data_7059131
loop_
_publ_author_name
'Huang, Ying'
'Min, Wei'
'Wu, Qiu-Wen'
'Sun, Jing'
'Shi, Da-Hua'
'Yan, Chao-Guo'

_publ_section_title
;
 Facile one-pot synthesis of spirooxindole-pyrrolidine derivatives and
 their antimicrobial and acetylcholinesterase inhibitory activities
;
_journal_issue 19
_journal_name_full 'New Journal of Chemistry'
_journal_page_first 16211
_journal_paper_doi 10.1039/C8NJ03813A
_journal_volume 42
_journal_year 2018
_chemical_formula_moiety 'C16 H16 N4 O'
_chemical_formula_sum 'C16 H16 N4 O'
_chemical_formula_weight 280.33
_space_group_crystal_system triclinic
_space_group_IT_number 2
_space_group_name_Hall '-P 1'
_space_group_name_H-M_alt 'P -1'
_atom_sites_solution_hydrogens geom
_audit_creation_method SHELXL-2014/7
_audit_update_record
;
2018-08-25 deposited with the CCDC.
2018-08-29 downloaded from the CCDC.
;
_cell_angle_alpha 73.180(3)
_cell_angle_beta 70.237(3)
_cell_angle_gamma 72.218(3)
_cell_formula_units_Z 2
_cell_length_a 7.8537(7)
_cell_length_b 10.0186(8)
_cell_length_c 10.4353(9)
_cell_measurement_reflns_used 5425
_cell_measurement_temperature 296(2)
_cell_measurement_theta_max 27.46
_cell_measurement_theta_min 2.18
_cell_volume 719.76(11)
_computing_cell_refinement 'Bruker SAINT'
_computing_data_collection 'Bruker APEX2'
_computing_data_reduction 'Bruker SAINT'
_computing_molecular_graphics 'Bruker SHELXTL'
_computing_publication_material 'Bruker SHELXTL'
_computing_structure_refinement 'SHELXL-2014/7 (Sheldrick, 2014)'
_computing_structure_solution 'SHELXS-97 (Sheldrick 2008)'
_diffrn_ambient_temperature 296(2)
_diffrn_measured_fraction_theta_full 0.983
_diffrn_measured_fraction_theta_max 0.984
_diffrn_measurement_device_type 'CCD area detector'
_diffrn_measurement_method 'phi and omega scans'
_diffrn_radiation_source 'fine-focus sealed tube'
_diffrn_radiation_type MoK\a
_diffrn_radiation_wavelength 0.71073
_diffrn_reflns_av_R_equivalents 0.0280
_diffrn_reflns_av_unetI/netI 0.0311
_diffrn_reflns_Laue_measured_fraction_full 0.983
_diffrn_reflns_Laue_measured_fraction_max 0.984
_diffrn_reflns_limit_h_max 10
_diffrn_reflns_limit_h_min -10
_diffrn_reflns_limit_k_max 12
_diffrn_reflns_limit_k_min -12
_diffrn_reflns_limit_l_max 13
_diffrn_reflns_limit_l_min -13
_diffrn_reflns_number 10797
_diffrn_reflns_point_group_measured_fraction_full 0.983
_diffrn_reflns_point_group_measured_fraction_max 0.984
_diffrn_reflns_theta_full 25.242
_diffrn_reflns_theta_max 27.533
_diffrn_reflns_theta_min 2.120
_exptl_absorpt_coefficient_mu 0.085
_exptl_absorpt_correction_T_max 0.983
_exptl_absorpt_correction_T_min 0.976
_exptl_absorpt_correction_type multi-scan
_exptl_absorpt_process_details sadabs
_exptl_crystal_colour colorless
_exptl_crystal_density_diffrn 1.293
_exptl_crystal_description block
_exptl_crystal_F_000 296
_exptl_crystal_size_max 0.320
_exptl_crystal_size_mid 0.240
_exptl_crystal_size_min 0.200
_refine_diff_density_max 0.231
_refine_diff_density_min -0.169
_refine_diff_density_rms 0.034
_refine_ls_extinction_method none
_refine_ls_goodness_of_fit_ref 1.043
_refine_ls_hydrogen_treatment constr
_refine_ls_matrix_type full
_refine_ls_number_parameters 193
_refine_ls_number_reflns 3261
_refine_ls_number_restraints 0
_refine_ls_restrained_S_all 1.043
_refine_ls_R_factor_all 0.0646
_refine_ls_R_factor_gt 0.0468
_refine_ls_shift/su_max 0.000
_refine_ls_shift/su_mean 0.000
_refine_ls_structure_factor_coef Fsqd
_refine_ls_weighting_details 'w=1/[\s^2^(Fo^2^)+(0.0645P)^2^+0.1169P] where P=(Fo^2^+2Fc^2^)/3'
_refine_ls_weighting_scheme calc
_refine_ls_wR_factor_gt 0.1176
_refine_ls_wR_factor_ref 0.1270
_reflns_Friedel_coverage 0.000
_reflns_number_gt 2507
_reflns_number_total 3261
_reflns_threshold_expression 'I > 2\s(I)'
_cod_data_source_file c8nj03813a2.cif
_cod_data_source_block 4i
_cod_database_code 7059131
_shelx_shelxl_version_number 2014/7
_shelx_space_group_comment
; 
The symmetry employed for this shelxl refinement is uniquely defined 
by the following loop, which should always be used as a source of 
symmetry information in preference to the above space-group names. 
They are only intended as comments. 
;
_shelx_estimated_absorpt_t_min 0.973
_shelx_estimated_absorpt_t_max 0.983

loop_
_space_group_symop_operation_xyz
'x, y, z'
'-x, -y, -z'

loop_
_atom_site_label
_atom_site_type_symbol
_atom_site_fract_x
_atom_site_fract_y
_atom_site_fract_z
_atom_site_U_iso_or_equiv
_atom_site_adp_type
_atom_site_occupancy
_atom_site_site_symmetry_order
_atom_site_calc_flag
_atom_site_refinement_flags_posn
_atom_site_refinement_flags_adp
C1 C 0.5704(2) 0.17813(18) 0.43259(16) 0.0513(4) Uani 1 1 d . .
H1A H 0.6574 0.0952 0.4654 0.077 Uiso 1 1 calc R U
H1B H 0.6368 0.2444 0.3624 0.077 Uiso 1 1 calc R U
H1C H 0.4955 0.1497 0.3938 0.077 Uiso 1 1 calc R U
C2 C 0.32877(17) 0.38265(14) 0.53363(13) 0.0356(3) Uani 1 1 d . .
C3 C 0.2958(2) 0.47410(16) 0.41335(14) 0.0441(3) Uani 1 1 d . .
H3 H 0.3494 0.4471 0.3277 0.053 Uiso 1 1 calc R U
C4 C 0.1796(2) 0.60797(16) 0.42488(15) 0.0458(4) Uani 1 1 d . .
H4 H 0.1557 0.6715 0.3448 0.055 Uiso 1 1 calc R U
C5 C 0.09758(19) 0.65098(15) 0.55113(15) 0.0431(3) Uani 1 1 d . .
C6 C -0.0225(2) 0.80017(17) 0.5554(2) 0.0610(5) Uani 1 1 d . .
H6A H -0.1454 0.8025 0.5550 0.091 Uiso 1 1 calc R U
H6B H 0.0301 0.8664 0.4754 0.091 Uiso 1 1 calc R U
H6C H -0.0286 0.8266 0.6385 0.091 Uiso 1 1 calc R U
C7 C 0.13005(19) 0.55460(15) 0.67159(14) 0.0401(3) Uani 1 1 d . .
H7 H 0.0748 0.5807 0.7576 0.048 Uiso 1 1 calc R U
C8 C 0.24466(17) 0.42012(14) 0.66271(13) 0.0348(3) Uani 1 1 d . .
C9 C 0.31469(17) 0.29953(14) 0.77083(13) 0.0357(3) Uani 1 1 d . .
C10 C 0.46060(18) 0.19467(15) 0.68119(14) 0.0409(3) Uani 1 1 d . .
C11 C 0.16705(18) 0.21406(14) 0.88164(13) 0.0362(3) Uani 1 1 d . .
C12 C 0.1424(2) 0.09949(16) 0.83185(15) 0.0445(3) Uani 1 1 d . .
C13 C -0.0176(2) 0.30957(16) 0.92156(15) 0.0457(4) Uani 1 1 d . .
C14 C 0.3980(2) 0.33833(17) 0.86623(14) 0.0442(3) Uani 1 1 d . .
H14A H 0.5305 0.2960 0.8475 0.053 Uiso 1 1 calc R U
H14B H 0.3789 0.4414 0.8506 0.053 Uiso 1 1 calc R U
C15 C 0.2507(2) 0.15645(15) 1.00613(14) 0.0432(3) Uani 1 1 d . .
H15A H 0.1596 0.1268 1.0916 0.052 Uiso 1 1 calc R U
H15B H 0.3578 0.0771 0.9903 0.052 Uiso 1 1 calc R U
C16 C 0.4107(3) 0.2587(2) 1.10447(17) 0.0636(5) Uani 1 1 d . .
H16A H 0.3431 0.2206 1.1968 0.095 Uiso 1 1 calc R U
H16B H 0.4335 0.3481 1.1028 0.095 Uiso 1 1 calc R U
H16C H 0.5271 0.1922 1.0775 0.095 Uiso 1 1 calc R U
N1 N 0.45149(15) 0.24639(12) 0.54800(11) 0.0397(3) Uani 1 1 d . .
N2 N 0.1216(2) 0.01090(17) 0.79510(16) 0.0683(4) Uani 1 1 d . .
N3 N -0.1635(2) 0.37856(17) 0.95335(19) 0.0751(5) Uani 1 1 d . .
N4 N 0.30282(17) 0.28169(13) 1.00833(12) 0.0443(3) Uani 1 1 d . .
O1 O 0.56332(15) 0.08466(12) 0.72370(12) 0.0603(3) Uani 1 1 d . .

loop_
_atom_site_aniso_label
_atom_site_aniso_U_11
_atom_site_aniso_U_22
_atom_site_aniso_U_33
_atom_site_aniso_U_23
_atom_site_aniso_U_13
_atom_site_aniso_U_12
C1 0.0492(8) 0.0562(10) 0.0477(9) -0.0236(7) -0.0020(7) -0.0114(7)
C2 0.0365(6) 0.0381(7) 0.0346(7) -0.0062(5) -0.0089(5) -0.0140(6)
C3 0.0505(8) 0.0538(9) 0.0309(7) -0.0052(6) -0.0091(6) -0.0218(7)
C4 0.0496(8) 0.0476(9) 0.0397(8) 0.0075(6) -0.0186(6) -0.0188(7)
C5 0.0403(7) 0.0378(8) 0.0501(8) 0.0001(6) -0.0150(6) -0.0134(6)
C6 0.0581(10) 0.0417(9) 0.0726(11) 0.0004(8) -0.0209(8) -0.0050(7)
C7 0.0435(7) 0.0364(7) 0.0396(7) -0.0065(6) -0.0097(6) -0.0111(6)
C8 0.0381(7) 0.0348(7) 0.0321(6) -0.0038(5) -0.0093(5) -0.0125(5)
C9 0.0376(7) 0.0362(7) 0.0319(7) -0.0033(5) -0.0086(5) -0.0108(5)
C10 0.0362(7) 0.0402(8) 0.0418(8) -0.0065(6) -0.0070(6) -0.0085(6)
C11 0.0375(7) 0.0337(7) 0.0354(7) -0.0052(5) -0.0076(5) -0.0099(5)
C12 0.0453(8) 0.0443(8) 0.0440(8) -0.0084(6) -0.0086(6) -0.0152(6)
C13 0.0423(8) 0.0405(8) 0.0496(8) -0.0063(6) -0.0064(6) -0.0128(6)
C14 0.0498(8) 0.0507(9) 0.0355(7) -0.0007(6) -0.0137(6) -0.0221(7)
C15 0.0479(8) 0.0419(8) 0.0369(7) 0.0003(6) -0.0120(6) -0.0139(6)
C16 0.0803(12) 0.0792(12) 0.0431(9) -0.0013(8) -0.0285(8) -0.0328(10)
N1 0.0403(6) 0.0410(7) 0.0358(6) -0.0111(5) -0.0058(5) -0.0084(5)
N2 0.0753(10) 0.0688(10) 0.0713(10) -0.0280(8) -0.0084(8) -0.0317(8)
N3 0.0459(8) 0.0579(9) 0.1029(13) -0.0166(9) -0.0018(8) -0.0069(7)
N4 0.0522(7) 0.0492(7) 0.0346(6) -0.0043(5) -0.0134(5) -0.0184(6)
O1 0.0533(6) 0.0509(7) 0.0573(7) -0.0046(5) -0.0131(5) 0.0067(5)

loop_
_atom_type_symbol
_atom_type_description
_atom_type_scat_dispersion_real
_atom_type_scat_dispersion_imag
_atom_type_scat_source
C C 0.0033 0.0016 'International Tables Vol C Tables 4.2.6.8 and 6.1.1.4'
H H 0.0000 0.0000 'International Tables Vol C Tables 4.2.6.8 and 6.1.1.4'
N N 0.0061 0.0033 'International Tables Vol C Tables 4.2.6.8 and 6.1.1.4'
O O 0.0106 0.0060 'International Tables Vol C Tables 4.2.6.8 and 6.1.1.4'

loop_
_geom_angle_atom_site_label_1
_geom_angle_atom_site_label_2
_geom_angle_atom_site_label_3
_geom_angle
N1 C1 H1A 109.5
N1 C1 H1B 109.5
H1A C1 H1B 109.5
N1 C1 H1C 109.5
H1A C1 H1C 109.5
H1B C1 H1C 109.5
C3 C2 C8 121.80(13)
C3 C2 N1 128.11(12)
C8 C2 N1 110.03(11)
C2 C3 C4 117.32(13)
C2 C3 H3 121.3
C4 C3 H3 121.3
C3 C4 C5 122.59(13)
C3 C4 H4 118.7
C5 C4 H4 118.7
C4 C5 C7 118.70(14)
C4 C5 C6 119.76(14)
C7 C5 C6 121.54(14)
C5 C6 H6A 109.5
C5 C6 H6B 109.5
H6A C6 H6B 109.5
C5 C6 H6C 109.5
H6A C6 H6C 109.5
H6B C6 H6C 109.5
C8 C7 C5 119.71(13)
C8 C7 H7 120.1
C5 C7 H7 120.1
C7 C8 C2 119.82(12)
C7 C8 C9 131.58(12)
C2 C8 C9 108.41(11)
C8 C9 C14 116.89(11)
C8 C9 C10 102.19(10)
C14 C9 C10 111.88(11)
C8 C9 C11 116.63(10)
C14 C9 C11 101.71(10)
C10 C9 C11 107.52(10)
O1 C10 N1 126.26(13)
O1 C10 C9 125.84(13)
N1 C10 C9 107.89(11)
C13 C11 C12 107.08(12)
C13 C11 C15 109.90(12)
C12 C11 C15 112.86(12)
C13 C11 C9 111.78(11)
C12 C11 C9 113.47(11)
C15 C11 C9 101.77(10)
N2 C12 C11 179.07(16)
N3 C13 C11 177.05(16)
N4 C14 C9 106.69(11)
N4 C14 H14A 110.4
C9 C14 H14A 110.4
N4 C14 H14B 110.4
C9 C14 H14B 110.4
H14A C14 H14B 108.6
N4 C15 C11 100.57(11)
N4 C15 H15A 111.7
C11 C15 H15A 111.7
N4 C15 H15B 111.7
C11 C15 H15B 111.7
H15A C15 H15B 109.4
N4 C16 H16A 109.5
N4 C16 H16B 109.5
H16A C16 H16B 109.5
N4 C16 H16C 109.5
H16A C16 H16C 109.5
H16B C16 H16C 109.5
C10 N1 C2 111.09(11)
C10 N1 C1 123.96(12)
C2 N1 C1 124.53(12)
C15 N4 C16 115.07(12)
C15 N4 C14 106.89(11)
C16 N4 C14 112.32(12)

loop_
_geom_bond_atom_site_label_1
_geom_bond_atom_site_label_2
_geom_bond_distance
C1 N1 1.4547(17)
C1 H1A 0.9600
C1 H1B 0.9600
C1 H1C 0.9600
C2 C3 1.3753(19)
C2 C8 1.3896(18)
C2 N1 1.4109(17)
C3 C4 1.385(2)
C3 H3 0.9300
C4 C5 1.386(2)
C4 H4 0.9300
C5 C7 1.393(2)
C5 C6 1.508(2)
C6 H6A 0.9600
C6 H6B 0.9600
C6 H6C 0.9600
C7 C8 1.3817(19)
C7 H7 0.9300
C8 C9 1.5033(18)
C9 C14 1.5461(18)
C9 C10 1.5493(19)
C9 C11 1.5943(17)
C10 O1 1.2159(17)
C10 N1 1.3539(18)
C11 C13 1.472(2)
C11 C12 1.474(2)
C11 C15 1.5374(19)
C12 N2 1.135(2)
C13 N3 1.1374(19)
C14 N4 1.4499(17)
C14 H14A 0.9700
C14 H14B 0.9700
C15 N4 1.4420(19)
C15 H15A 0.9700
C15 H15B 0.9700
C16 N4 1.449(2)
C16 H16A 0.9600
C16 H16B 0.9600
C16 H16C 0.9600
